data_4132013
loop_
_publ_author_name
'An, Peng'
'Lewandowski, Tracey M.'
'Erbay, Tu\(g\,ce G'
'Liu, Peng'
'Lin, Qing'

_publ_section_title
;
 Sterically Shielded, Stabilized Nitrile Imine for Rapid Bioorthogonal
 Protein Labeling in Live Cells.
;
_journal_issue 14
_journal_name_full 'Journal of the American Chemical Society'
_journal_page_first 4860
_journal_page_last 4868
_journal_paper_doi 10.1021/jacs.8b00126
_journal_volume 140
_journal_year 2018
_chemical_formula_moiety 'C32 H34 N6 O5'
_chemical_formula_sum 'C32 H34 N6 O5'
_chemical_formula_weight 582.65
_space_group_crystal_system monoclinic
_space_group_IT_number 14
_space_group_name_Hall '-P 2yn'
_space_group_name_H-M_alt 'P 1 21/n 1'
_atom_sites_solution_hydrogens geom
_atom_sites_solution_primary dual
_audit_creation_date 2017-05-26
_audit_creation_method
;
Olex2 1.2
(compiled 2017.03.28 svn.r3405 for OlexSys, GUI svn.r5337)
;
_cell_angle_alpha 90
_cell_angle_beta 105.5800(10)
_cell_angle_gamma 90
_cell_formula_units_Z 4
_cell_length_a 11.8321(5)
_cell_length_b 13.4953(6)
_cell_length_c 19.2839(9)
_cell_measurement_reflns_used 9285
_cell_measurement_temperature 90
_cell_measurement_theta_max 28.29
_cell_measurement_theta_min 2.33
_cell_volume 2966.1(2)
_computing_cell_refinement 'SAINT v8.37A (Bruker, 2015)'
_computing_data_reduction 'SAINT v8.37A (Bruker, 2015)'
_computing_molecular_graphics 'Olex2 (Dolomanov et al., 2009)'
_computing_publication_material 'Olex2 (Dolomanov et al., 2009)'
_computing_structure_refinement 'XL (Sheldrick, 2008)'
_computing_structure_solution 'ShelXT (Sheldrick, 2015)'
_diffrn_ambient_temperature 90
_diffrn_detector 'Bruker APEX2 area detector'
_diffrn_detector_area_resol_mean 7.9
_diffrn_detector_type 'CCD area detector'
_diffrn_measured_fraction_theta_full 0.998
_diffrn_measured_fraction_theta_max 0.997
_diffrn_measurement_device 'three-circle diffractometer'
_diffrn_measurement_device_type 'Bruker SMART APEX2 area detector'
_diffrn_measurement_method '\w and \f scans'
_diffrn_radiation_monochromator 'mirror optics'
_diffrn_radiation_probe x-ray
_diffrn_radiation_type MoK\a
_diffrn_radiation_wavelength 0.71073
_diffrn_radiation_xray_symbol K-L~3~
_diffrn_reflns_av_R_equivalents 0.0256
_diffrn_reflns_av_unetI/netI 0.0132
_diffrn_reflns_Laue_measured_fraction_full 0.998
_diffrn_reflns_Laue_measured_fraction_max 0.997
_diffrn_reflns_limit_h_max 15
_diffrn_reflns_limit_h_min -15
_diffrn_reflns_limit_k_max 17
_diffrn_reflns_limit_k_min -18
_diffrn_reflns_limit_l_max 25
_diffrn_reflns_limit_l_min -25
_diffrn_reflns_number 59044
_diffrn_reflns_point_group_measured_fraction_full 0.998
_diffrn_reflns_point_group_measured_fraction_max 0.997
_diffrn_reflns_theta_full 25.242
_diffrn_reflns_theta_max 28.327
_diffrn_reflns_theta_min 1.828
_diffrn_source 'microfocus rotating anode'
_diffrn_source_type 'Incoatec I\ms'
_diffrn_standards_number 0
_exptl_absorpt_coefficient_mu 0.090
_exptl_absorpt_correction_T_max 0.7457
_exptl_absorpt_correction_T_min 0.6988
_exptl_absorpt_correction_type multi-scan
_exptl_absorpt_process_details
'SADABS-2016/2 (Bruker,2016/2) was used for absorption correction. wR2(int) was 0.1681 before and 0.0373 after correction. The Ratio of minimum to maximum transmission is 0.9371. The \l/2 correction factor is Not present.'
_exptl_crystal_colour yellow
_exptl_crystal_colour_primary yellow
_exptl_crystal_density_diffrn 1.305
_exptl_crystal_description prism
_exptl_crystal_F_000 1232
_exptl_crystal_size_max 0.1
_exptl_crystal_size_mid 0.08
_exptl_crystal_size_min 0.07
_refine_diff_density_max 0.393
_refine_diff_density_min -0.241
_refine_diff_density_rms 0.045
_refine_ls_extinction_method none
_refine_ls_goodness_of_fit_ref 1.034
_refine_ls_hydrogen_treatment constr
_refine_ls_matrix_type full
_refine_ls_number_parameters 395
_refine_ls_number_reflns 7378
_refine_ls_number_restraints 0
_refine_ls_restrained_S_all 1.034
_refine_ls_R_factor_all 0.0414
_refine_ls_R_factor_gt 0.0376
_refine_ls_shift/su_max 0.001
_refine_ls_shift/su_mean 0.000
_refine_ls_structure_factor_coef Fsqd
_refine_ls_weighting_details 'w=1/[\s^2^(Fo^2^)+(0.0501P)^2^+1.4775P] where P=(Fo^2^+2Fc^2^)/3'
_refine_ls_weighting_scheme calc
_refine_ls_wR_factor_gt 0.0979
_refine_ls_wR_factor_ref 0.1012
_reflns_Friedel_coverage 0.000
_reflns_number_gt 6683
_reflns_number_total 7378
_reflns_threshold_expression 'I > 2\s(I)'
_cod_data_source_file ja8b00126_si_002.cif
_cod_data_source_block eds_051705_0m
_cod_database_code 4132013
_shelx_shelxl_version_number 2014/7
_shelx_space_group_comment
;
The symmetry employed for this shelxl refinement is uniquely defined
by the following loop, which should always be used as a source of
symmetry information in preference to the above space-group names.
They are only intended as comments.
;
_olex2_refinement_description
;
1. Fixed Uiso
 At 1.2 times of:
  All C(H) groups
 At 1.5 times of:
  All C(H,H,H) groups
2.a Aromatic/amide H refined with riding coordinates:
 C17(H17), C18(H18), C13(H13), C12(H12), C27(H27), C9(H9), C3(H3), C16(H16),
 C10(H10), C25(H25), C5(H5), C26(H26), C4(H4)
2.b Idealised Me refined as rotating group:
 C23(H23A,H23B,H23C), C14(H14A,H14B,H14C), C31(H31A,H31B,H31C), C32(H32A,H32B,
 H32C), C30(H30A,H30B,H30C), C21(H21A,H21B,H21C), C22(H22A,H22B,H22C)
;
_olex2_submission_special_instructions 'No special instructions were received'

loop_
_space_group_symop_operation_xyz
'x, y, z'
'-x+1/2, y+1/2, -z+1/2'
'-x, -y, -z'
'x-1/2, -y-1/2, z-1/2'

loop_
_atom_site_label
_atom_site_type_symbol
_atom_site_fract_x
_atom_site_fract_y
_atom_site_fract_z
_atom_site_U_iso_or_equiv
_atom_site_adp_type
_atom_site_occupancy
_atom_site_site_symmetry_order
_atom_site_calc_flag
_atom_site_refinement_flags_posn
O3 O 0.55649(6) 0.61916(5) 0.11546(4) 0.01469(15) Uani 1 1 d .
O5 O 0.06708(7) 0.41666(6) 0.12224(4) 0.01586(15) Uani 1 1 d .
O2 O 0.72263(7) 0.60654(6) 0.20768(4) 0.01851(16) Uani 1 1 d .
O1 O 0.15327(7) 0.48470(6) 0.55481(4) 0.01784(16) Uani 1 1 d .
O4 O -0.02223(7) 0.44392(6) 0.21160(4) 0.02159(17) Uani 1 1 d .
N4 N 0.26821(7) 0.50538(7) 0.25071(4) 0.01271(17) Uani 1 1 d .
N3 N 0.33515(7) 0.50747(6) 0.31811(4) 0.01200(16) Uani 1 1 d .
N5 N 0.60957(7) 0.47096(7) 0.16512(5) 0.01289(17) Uani 1 1 d .
N2 N 0.44876(8) 0.52172(7) 0.32347(5) 0.01508(18) Uani 1 1 d .
N1 N 0.45748(8) 0.52894(7) 0.25697(5) 0.01492(18) Uani 1 1 d .
N6 N 0.04549(7) 0.57210(7) 0.15680(5) 0.01436(17) Uani 1 1 d .
C7 C 0.34700(8) 0.51878(7) 0.21322(5) 0.01145(18) Uani 1 1 d .
C8 C 0.28927(9) 0.49938(7) 0.37936(5) 0.01280(19) Uani 1 1 d .
C1 C 0.31607(8) 0.51882(7) 0.13387(5) 0.01138(18) Uani 1 1 d .
C6 C 0.20929(9) 0.56013(8) 0.09366(5) 0.01309(19) Uani 1 1 d .
C15 C 0.50187(9) 0.42363(8) 0.13689(5) 0.01291(19) Uani 1 1 d .
C2 C 0.39170(9) 0.47408(7) 0.09785(5) 0.01265(19) Uani 1 1 d .
C19 C 0.63619(9) 0.57250(8) 0.16632(5) 0.01361(19) Uani 1 1 d .
C24 C 0.12915(9) 0.61524(8) 0.12717(5) 0.01368(19) Uani 1 1 d .
C17 C 0.63716(10) 0.31155(8) 0.19441(6) 0.0183(2) Uani 1 1 d .
H17 H 0.6723 0.2505 0.2132 0.022 Uiso 1 1 calc R
C18 C 0.69119(9) 0.40134(8) 0.20089(6) 0.0160(2) Uani 1 1 d .
H18 H 0.7708 0.4142 0.2255 0.019 Uiso 1 1 calc R
C28 C 0.02684(9) 0.47118(8) 0.16773(6) 0.0149(2) Uani 1 1 d .
C13 C 0.17342(9) 0.52673(8) 0.37326(6) 0.0170(2) Uani 1 1 d .
H13 H 0.1243 0.5491 0.3286 0.020 Uiso 1 1 calc R
C12 C 0.13113(9) 0.52076(9) 0.43355(6) 0.0179(2) Uani 1 1 d .
H12 H 0.0522 0.5387 0.4302 0.021 Uiso 1 1 calc R
C27 C -0.01106(9) 0.64643(9) 0.18468(6) 0.0187(2) Uani 1 1 d .
H27 H -0.0705 0.6369 0.2088 0.022 Uiso 1 1 calc R
C9 C 0.36199(9) 0.46640(8) 0.44393(6) 0.0159(2) Uani 1 1 d .
H9 H 0.4403 0.4470 0.4469 0.019 Uiso 1 1 calc R
C11 C 0.20405(9) 0.48841(8) 0.49931(5) 0.01396(19) Uani 1 1 d .
C3 C 0.35960(9) 0.47147(8) 0.02281(6) 0.0172(2) Uani 1 1 d .
H3 H 0.4113 0.4425 -0.0016 0.021 Uiso 1 1 calc R
C16 C 0.51770(9) 0.32589(8) 0.15412(6) 0.0170(2) Uani 1 1 d .
H16 H 0.4594 0.2757 0.1415 0.020 Uiso 1 1 calc R
C10 C 0.31970(9) 0.46174(8) 0.50464(6) 0.0169(2) Uani 1 1 d .
H10 H 0.3695 0.4405 0.5494 0.020 Uiso 1 1 calc R
C25 C 0.12229(10) 0.71523(8) 0.13536(6) 0.0192(2) Uani 1 1 d .
H25 H 0.1685 0.7635 0.1198 0.023 Uiso 1 1 calc R
C5 C 0.17891(9) 0.55438(9) 0.01886(6) 0.0178(2) Uani 1 1 d .
H5 H 0.1060 0.5809 -0.0082 0.021 Uiso 1 1 calc R
C20 C 0.56037(10) 0.72865(8) 0.10612(6) 0.0186(2) Uani 1 1 d .
C26 C 0.03375(10) 0.73501(9) 0.17140(7) 0.0221(2) Uani 1 1 d .
H26 H 0.0105 0.7985 0.1838 0.027 Uiso 1 1 calc R
C29 C 0.07615(10) 0.30692(8) 0.12943(6) 0.0195(2) Uani 1 1 d .
C4 C 0.25335(10) 0.51058(9) -0.01678(6) 0.0210(2) Uani 1 1 d .
H4 H 0.2318 0.5074 -0.0679 0.025 Uiso 1 1 calc R
C23 C 0.45517(12) 0.74584(9) 0.04169(7) 0.0268(3) Uani 1 1 d .
H23A H 0.4655 0.7085 0.0003 0.040 Uiso 1 1 calc GR
H23B H 0.4486 0.8166 0.0300 0.040 Uiso 1 1 calc GR
H23C H 0.3836 0.7235 0.0533 0.040 Uiso 1 1 calc GR
C14 C 0.22383(11) 0.45175(10) 0.62332(6) 0.0256(3) Uani 1 1 d .
H14A H 0.2494 0.3835 0.6192 0.038 Uiso 1 1 calc GR
H14B H 0.1777 0.4544 0.6586 0.038 Uiso 1 1 calc GR
H14C H 0.2927 0.4948 0.6391 0.038 Uiso 1 1 calc GR
C31 C 0.16617(10) 0.28201(9) 0.19990(6) 0.0227(2) Uani 1 1 d .
H31A H 0.2424 0.3100 0.1995 0.034 Uiso 1 1 calc GR
H31B H 0.1731 0.2099 0.2054 0.034 Uiso 1 1 calc GR
H31C H 0.1410 0.3101 0.2402 0.034 Uiso 1 1 calc GR
C32 C 0.12085(12) 0.27844(9) 0.06507(7) 0.0265(3) Uani 1 1 d .
H32A H 0.0623 0.2967 0.0205 0.040 Uiso 1 1 calc GR
H32B H 0.1346 0.2068 0.0656 0.040 Uiso 1 1 calc GR
H32C H 0.1944 0.3135 0.0677 0.040 Uiso 1 1 calc GR
C30 C -0.04369(11) 0.26123(9) 0.12410(7) 0.0266(3) Uani 1 1 d .
H30A H -0.0718 0.2832 0.1650 0.040 Uiso 1 1 calc GR
H30B H -0.0371 0.1888 0.1248 0.040 Uiso 1 1 calc GR
H30C H -0.0993 0.2822 0.0791 0.040 Uiso 1 1 calc GR
C21 C 0.67434(12) 0.75887(9) 0.08966(8) 0.0280(3) Uani 1 1 d .
H21A H 0.7402 0.7474 0.1322 0.042 Uiso 1 1 calc GR
H21B H 0.6709 0.8293 0.0769 0.042 Uiso 1 1 calc GR
H21C H 0.6853 0.7194 0.0493 0.042 Uiso 1 1 calc GR
C22 C 0.54341(12) 0.77835(10) 0.17294(7) 0.0274(3) Uani 1 1 d .
H22A H 0.4720 0.7528 0.1831 0.041 Uiso 1 1 calc GR
H22B H 0.5361 0.8501 0.1651 0.041 Uiso 1 1 calc GR
H22C H 0.6111 0.7643 0.2139 0.041 Uiso 1 1 calc GR

loop_
_atom_site_aniso_label
_atom_site_aniso_U_11
_atom_site_aniso_U_22
_atom_site_aniso_U_33
_atom_site_aniso_U_23
_atom_site_aniso_U_13
_atom_site_aniso_U_12
O3 0.0165(3) 0.0125(3) 0.0142(3) 0.0010(3) 0.0027(3) 0.0004(3)
O5 0.0169(3) 0.0129(3) 0.0169(3) 0.0008(3) 0.0030(3) -0.0009(3)
O2 0.0152(3) 0.0202(4) 0.0186(4) -0.0014(3) 0.0020(3) -0.0026(3)
O1 0.0178(4) 0.0250(4) 0.0123(3) 0.0020(3) 0.0068(3) 0.0008(3)
O4 0.0176(4) 0.0245(4) 0.0244(4) 0.0054(3) 0.0088(3) -0.0009(3)
N4 0.0132(4) 0.0152(4) 0.0093(4) -0.0005(3) 0.0023(3) -0.0004(3)
N3 0.0114(4) 0.0143(4) 0.0101(4) -0.0008(3) 0.0024(3) -0.0007(3)
N5 0.0111(4) 0.0149(4) 0.0129(4) 0.0009(3) 0.0036(3) 0.0010(3)
N2 0.0118(4) 0.0209(4) 0.0126(4) -0.0009(3) 0.0032(3) -0.0008(3)
N1 0.0137(4) 0.0199(4) 0.0109(4) -0.0011(3) 0.0029(3) -0.0003(3)
N6 0.0113(4) 0.0159(4) 0.0162(4) 0.0006(3) 0.0042(3) 0.0016(3)
C7 0.0124(4) 0.0109(4) 0.0111(4) -0.0008(3) 0.0033(3) 0.0002(3)
C8 0.0145(4) 0.0138(4) 0.0109(4) -0.0009(3) 0.0048(4) -0.0015(4)
C1 0.0118(4) 0.0126(4) 0.0098(4) -0.0002(3) 0.0029(3) -0.0015(3)
C6 0.0127(4) 0.0145(5) 0.0123(4) 0.0008(3) 0.0038(3) -0.0006(4)
C15 0.0127(4) 0.0159(5) 0.0111(4) -0.0017(3) 0.0047(3) -0.0006(4)
C2 0.0120(4) 0.0139(4) 0.0121(4) -0.0005(3) 0.0035(3) -0.0008(3)
C19 0.0130(4) 0.0165(5) 0.0129(4) -0.0003(4) 0.0062(4) 0.0009(4)
C24 0.0118(4) 0.0158(5) 0.0127(4) 0.0018(4) 0.0022(3) 0.0003(4)
C17 0.0186(5) 0.0163(5) 0.0203(5) 0.0039(4) 0.0055(4) 0.0042(4)
C18 0.0134(4) 0.0189(5) 0.0159(5) 0.0029(4) 0.0042(4) 0.0039(4)
C28 0.0098(4) 0.0174(5) 0.0161(5) 0.0023(4) 0.0009(4) 0.0002(4)
C13 0.0147(5) 0.0235(5) 0.0121(4) 0.0017(4) 0.0022(4) 0.0014(4)
C12 0.0126(4) 0.0255(6) 0.0158(5) 0.0004(4) 0.0042(4) 0.0014(4)
C27 0.0150(5) 0.0219(5) 0.0204(5) -0.0012(4) 0.0066(4) 0.0045(4)
C9 0.0138(4) 0.0196(5) 0.0145(5) 0.0013(4) 0.0040(4) 0.0028(4)
C11 0.0163(5) 0.0139(5) 0.0129(4) -0.0007(4) 0.0059(4) -0.0019(4)
C3 0.0163(5) 0.0239(5) 0.0123(5) -0.0023(4) 0.0053(4) 0.0011(4)
C16 0.0171(5) 0.0157(5) 0.0187(5) 0.0002(4) 0.0053(4) -0.0004(4)
C10 0.0172(5) 0.0210(5) 0.0122(4) 0.0031(4) 0.0035(4) 0.0026(4)
C25 0.0190(5) 0.0162(5) 0.0228(5) 0.0005(4) 0.0064(4) 0.0002(4)
C5 0.0142(5) 0.0252(5) 0.0127(5) 0.0025(4) 0.0012(4) 0.0029(4)
C20 0.0239(5) 0.0116(5) 0.0203(5) 0.0006(4) 0.0059(4) 0.0025(4)
C26 0.0212(5) 0.0189(5) 0.0267(6) -0.0036(4) 0.0070(4) 0.0046(4)
C29 0.0205(5) 0.0120(5) 0.0223(5) 0.0012(4) -0.0004(4) -0.0012(4)
C4 0.0205(5) 0.0327(6) 0.0095(4) -0.0002(4) 0.0033(4) 0.0031(4)
C23 0.0331(6) 0.0192(5) 0.0240(6) 0.0023(4) 0.0003(5) 0.0083(5)
C14 0.0261(6) 0.0386(7) 0.0133(5) 0.0068(5) 0.0073(4) 0.0055(5)
C31 0.0216(5) 0.0170(5) 0.0246(5) 0.0035(4) -0.0021(4) -0.0017(4)
C32 0.0327(6) 0.0186(5) 0.0259(6) -0.0035(4) 0.0038(5) 0.0038(5)
C30 0.0229(6) 0.0195(5) 0.0310(6) 0.0050(5) -0.0038(5) -0.0066(4)
C21 0.0327(6) 0.0174(5) 0.0373(7) 0.0057(5) 0.0153(5) -0.0021(5)
C22 0.0314(6) 0.0239(6) 0.0262(6) -0.0083(5) 0.0069(5) 0.0061(5)

loop_
_atom_type_symbol
_atom_type_description
_atom_type_scat_dispersion_real
_atom_type_scat_dispersion_imag
_atom_type_scat_source
C C 0.0033 0.0016 'International Tables Vol C Tables 4.2.6.8 and 6.1.1.4'
H H 0.0000 0.0000 'International Tables Vol C Tables 4.2.6.8 and 6.1.1.4'
N N 0.0061 0.0033 'International Tables Vol C Tables 4.2.6.8 and 6.1.1.4'
O O 0.0106 0.0060 'International Tables Vol C Tables 4.2.6.8 and 6.1.1.4'

loop_
_geom_angle_atom_site_label_1
_geom_angle_atom_site_label_2
_geom_angle_atom_site_label_3
_geom_angle
C19 O3 C20 121.49(8)
C28 O5 C29 121.30(8)
C11 O1 C14 117.77(8)
N3 N4 C7 101.96(8)
N4 N3 N2 113.73(8)
N4 N3 C8 123.20(8)
N2 N3 C8 123.02(8)
C15 N5 C19 128.96(9)
C18 N5 C15 108.86(9)
C18 N5 C19 121.88(9)
N1 N2 N3 106.02(8)
N2 N1 C7 106.44(8)
C24 N6 C28 128.54(9)
C27 N6 C24 108.96(9)
C27 N6 C28 121.99(9)
N4 C7 N1 111.85(8)
N4 C7 C1 123.13(9)
N1 C7 C1 124.99(9)
C13 C8 N3 119.53(9)
C9 C8 N3 119.06(9)
C9 C8 C13 121.40(9)
C6 C1 C7 120.50(9)
C2 C1 C7 119.89(9)
C2 C1 C6 119.57(9)
C1 C6 C24 122.89(9)
C5 C6 C1 119.50(9)
C5 C6 C24 117.52(9)
N5 C15 C2 124.91(9)
C16 C15 N5 107.24(9)
C16 C15 C2 127.81(9)
C1 C2 C15 122.31(9)
C3 C2 C1 119.40(9)
C3 C2 C15 118.18(9)
O3 C19 N5 109.87(8)
O2 C19 O3 128.15(10)
O2 C19 N5 121.93(9)
N6 C24 C6 125.16(9)
C25 C24 N6 107.13(9)
C25 C24 C6 127.71(10)
C18 C17 H17 126.2
C18 C17 C16 107.50(9)
C16 C17 H17 126.2
N5 C18 H18 126.0
C17 C18 N5 108.04(9)
C17 C18 H18 126.0
O5 C28 N6 109.85(9)
O4 C28 O5 128.37(10)
O4 C28 N6 121.75(10)
C8 C13 H13 120.6
C12 C13 C8 118.83(10)
C12 C13 H13 120.6
C13 C12 H12 119.8
C13 C12 C11 120.33(10)
C11 C12 H12 119.8
N6 C27 H27 126.0
C26 C27 N6 107.98(9)
C26 C27 H27 126.0
C8 C9 H9 120.2
C8 C9 C10 119.61(10)
C10 C9 H9 120.2
O1 C11 C12 115.42(9)
O1 C11 C10 124.40(9)
C10 C11 C12 120.18(9)
C2 C3 H3 119.5
C4 C3 C2 121.02(10)
C4 C3 H3 119.5
C15 C16 C17 108.34(9)
C15 C16 H16 125.8
C17 C16 H16 125.8
C9 C10 H10 120.2
C11 C10 C9 119.63(10)
C11 C10 H10 120.2
C24 C25 H25 125.8
C24 C25 C26 108.38(10)
C26 C25 H25 125.8
C6 C5 H5 119.5
C4 C5 C6 121.05(10)
C4 C5 H5 119.5
O3 C20 C23 101.82(9)
O3 C20 C21 110.40(9)
O3 C20 C22 108.73(9)
C21 C20 C23 111.42(10)
C22 C20 C23 111.17(10)
C22 C20 C21 112.73(10)
C27 C26 C25 107.53(10)
C27 C26 H26 126.2
C25 C26 H26 126.2
O5 C29 C31 108.57(9)
O5 C29 C32 101.96(9)
O5 C29 C30 110.71(9)
C31 C29 C32 111.03(10)
C31 C29 C30 112.72(10)
C32 C29 C30 111.30(10)
C3 C4 H4 120.3
C5 C4 C3 119.43(10)
C5 C4 H4 120.3
C20 C23 H23A 109.5
C20 C23 H23B 109.5
C20 C23 H23C 109.5
H23A C23 H23B 109.5
H23A C23 H23C 109.5
H23B C23 H23C 109.5
O1 C14 H14A 109.5
O1 C14 H14B 109.5
O1 C14 H14C 109.5
H14A C14 H14B 109.5
H14A C14 H14C 109.5
H14B C14 H14C 109.5
C29 C31 H31A 109.5
C29 C31 H31B 109.5
C29 C31 H31C 109.5
H31A C31 H31B 109.5
H31A C31 H31C 109.5
H31B C31 H31C 109.5
C29 C32 H32A 109.5
C29 C32 H32B 109.5
C29 C32 H32C 109.5
H32A C32 H32B 109.5
H32A C32 H32C 109.5
H32B C32 H32C 109.5
C29 C30 H30A 109.5
C29 C30 H30B 109.5
C29 C30 H30C 109.5
H30A C30 H30B 109.5
H30A C30 H30C 109.5
H30B C30 H30C 109.5
C20 C21 H21A 109.5
C20 C21 H21B 109.5
C20 C21 H21C 109.5
H21A C21 H21B 109.5
H21A C21 H21C 109.5
H21B C21 H21C 109.5
C20 C22 H22A 109.5
C20 C22 H22B 109.5
C20 C22 H22C 109.5
H22A C22 H22B 109.5
H22A C22 H22C 109.5
H22B C22 H22C 109.5

loop_
_geom_bond_atom_site_label_1
_geom_bond_atom_site_label_2
_geom_bond_distance
O3 C19 1.3233(12)
O3 C20 1.4907(13)
O5 C28 1.3274(13)
O5 C29 1.4887(13)
O2 C19 1.2062(13)
O1 C11 1.3619(12)
O1 C14 1.4310(13)
O4 C28 1.2049(13)
N4 N3 1.3282(12)
N4 C7 1.3367(12)
N3 N2 1.3342(12)
N3 C8 1.4304(12)
N5 C15 1.3984(13)
N5 C19 1.4048(13)
N5 C18 1.3905(13)
N2 N1 1.3175(12)
N1 C7 1.3590(13)
N6 C24 1.3961(13)
N6 C28 1.4046(14)
N6 C27 1.3915(13)
C7 C1 1.4746(13)
C8 C13 1.3938(14)
C8 C9 1.3833(14)
C1 C6 1.4078(13)
C1 C2 1.4077(13)
C6 C24 1.4829(14)
C6 C5 1.3919(14)
C15 C2 1.4841(14)
C15 C16 1.3608(15)
C2 C3 1.3943(14)
C24 C25 1.3634(15)
C17 H17 0.9500
C17 C18 1.3600(16)
C17 C16 1.4314(15)
C18 H18 0.9500
C13 H13 0.9500
C13 C12 1.3861(14)
C12 H12 0.9500
C12 C11 1.3983(15)
C27 H27 0.9500
C27 C26 1.3597(17)
C9 H9 0.9500
C9 C10 1.3927(14)
C11 C10 1.3917(14)
C3 H3 0.9500
C3 C4 1.3880(15)
C16 H16 0.9500
C10 H10 0.9500
C25 H25 0.9500
C25 C26 1.4294(16)
C5 H5 0.9500
C5 C4 1.3867(15)
C20 C23 1.5219(16)
C20 C21 1.5217(17)
C20 C22 1.5131(16)
C26 H26 0.9500
C29 C31 1.5221(15)
C29 C32 1.5233(17)
C29 C30 1.5241(16)
C4 H4 0.9500
C23 H23A 0.9800
C23 H23B 0.9800
C23 H23C 0.9800
C14 H14A 0.9800
C14 H14B 0.9800
C14 H14C 0.9800
C31 H31A 0.9800
C31 H31B 0.9800
C31 H31C 0.9800
C32 H32A 0.9800
C32 H32B 0.9800
C32 H32C 0.9800
C30 H30A 0.9800
C30 H30B 0.9800
C30 H30C 0.9800
C21 H21A 0.9800
C21 H21B 0.9800
C21 H21C 0.9800
C22 H22A 0.9800
C22 H22B 0.9800
C22 H22C 0.9800
